data_2022734
loop_
_publ_author_name
'Prasad, Holehundi J Shankara'
'Devaraju, ?'
'Yathirajan, Hemmige S.'
'Akkurt, Mehmet'
'Foro, Sabine'
'Balerao, Rishik'
'Butcher, Ray J.'

_publ_section_title
;
 Syntheses and crystal structures of three salts of
 1-(4-nitro-phenyl)-piperazine.
;
_journal_coeditor_code HB8051
_journal_issue 'Pt 5'
_journal_name_full 'Acta crystallographica. Section E, Crystallographic communications'
_journal_page_first 423
_journal_page_last 427
_journal_paper_doi 10.1107/S205698902300302X
_journal_volume 79
_journal_year 2023
_chemical_formula_iupac 'C10 H14 N3 O2 +, C7 H4 Cl O2 -'
_chemical_formula_moiety 'C10 H14 N3 O2 +, C7 H4 Cl O2 -'
_chemical_formula_sum 'C17 H18 Cl N3 O4'
_chemical_formula_weight 363.79
_chemical_name_systematic
;
4-(4-Nitrophenyl)piperazin-1-ium 2-chlorobenzoate
;
_space_group_crystal_system triclinic
_space_group_IT_number 2
_space_group_name_Hall '-P 1'
_space_group_name_H-M_alt 'P -1'
_atom_sites_solution_hydrogens mixed
_atom_sites_solution_primary dual
_atom_sites_solution_secondary difmap
_audit_creation_method SHELXL-2018/3
_cell_angle_alpha 102.385(6)
_cell_angle_beta 91.745(6)
_cell_angle_gamma 99.903(6)
_cell_formula_units_Z 2
_cell_length_a 6.6073(5)
_cell_length_b 8.2708(5)
_cell_length_c 16.9840(10)
_cell_measurement_reflns_used 2365
_cell_measurement_temperature 293(2)
_cell_measurement_theta_max 27.61
_cell_measurement_theta_min 2.56
_cell_volume 890.84(11)
_computing_cell_refinement
;
CrysAlis RED (Oxford Diffraction, 2009)
;
_computing_data_collection
;
CrysAlis CCD (Oxford Diffraction, 2009)
;
_computing_data_reduction
;
CrysAlis RED (Oxford Diffraction, 2009)
;
_computing_molecular_graphics
;
Olex2 1.5 (Dolomanov <i>et al.</i>,  2009)
;
_computing_publication_material
;
Olex2 1.5 (Dolomanov <i>et al.</i>,  2009)
;
_computing_structure_refinement
;
<i>SHELXL2018/3</i> (Sheldrick, 2015a)
;
_computing_structure_solution
;
<i>SHELXL2018</i> (Sheldrick, 2015b)
;
_diffrn_ambient_temperature 293(2)
_diffrn_measured_fraction_theta_full 0.998
_diffrn_measured_fraction_theta_max 0.909
_diffrn_measurement_device_type 'Oxford Diffraction Xcalibur CCD'
_diffrn_measurement_method \w
_diffrn_radiation_type MoK\a
_diffrn_radiation_wavelength 0.71073
_diffrn_reflns_av_R_equivalents 0.0144
_diffrn_reflns_av_unetI/netI 0.0394
_diffrn_reflns_limit_h_max 8
_diffrn_reflns_limit_h_min -8
_diffrn_reflns_limit_k_max 7
_diffrn_reflns_limit_k_min -10
_diffrn_reflns_limit_l_max 21
_diffrn_reflns_limit_l_min -20
_diffrn_reflns_number 6637
_diffrn_reflns_theta_full 25.242
_diffrn_reflns_theta_max 27.674
_diffrn_reflns_theta_min 2.565
_exptl_absorpt_coefficient_mu 0.241
_exptl_absorpt_correction_T_max 1.00000
_exptl_absorpt_correction_T_min 0.89411
_exptl_absorpt_correction_type multi-scan
_exptl_absorpt_process_details
;
(CrysalisRed; Oxford Diffraction, 2009)
;
_exptl_crystal_colour yellow
_exptl_crystal_density_diffrn 1.356
_exptl_crystal_description prism
_exptl_crystal_F_000 380
_exptl_crystal_size_max 0.480
_exptl_crystal_size_mid 0.440
_exptl_crystal_size_min 0.240
_refine_diff_density_max 0.152
_refine_diff_density_min -0.148
_refine_ls_extinction_method none
_refine_ls_goodness_of_fit_ref 1.056
_refine_ls_hydrogen_treatment mixed
_refine_ls_matrix_type full
_refine_ls_number_parameters 357
_refine_ls_number_reflns 3787
_refine_ls_number_restraints 714
_refine_ls_restrained_S_all 1.045
_refine_ls_R_factor_all 0.1362
_refine_ls_R_factor_gt 0.0653
_refine_ls_shift/su_max 0.000
_refine_ls_shift/su_mean 0.000
_refine_ls_structure_factor_coef Fsqd
_refine_ls_weighting_details 'w=1/[\s^2^(Fo^2^)+(0.0521P)^2^+0.3137P] where P=(Fo^2^+2Fc^2^)/3'
_refine_ls_weighting_scheme calc
_refine_ls_wR_factor_gt 0.1310
_refine_ls_wR_factor_ref 0.1623
_reflns_number_gt 1916
_reflns_number_total 3787
_reflns_threshold_expression 'I > 2\s(I)'
_cod_data_source_file hb8051sup1.cif
_cod_data_source_block 1
_cod_depositor_comments 'Adding full bibliography for 2022734--2022736.cif.'
_cod_original_cell_volume 890.84(10)
_cod_database_code 2022734
_cod_database_fobs_code 2022734
_shelx_space_group_comment
;
The symmetry employed for this shelxl refinement is uniquely defined
by the following loop, which should always be used as a source of
symmetry information in preference to the above space-group names.
They are only intended as comments.
;
_shelx_estimated_absorpt_t_min 0.893
_shelx_estimated_absorpt_t_max 0.944

loop_
_space_group_symop_operation_xyz
'x, y, z'
'-x, -y, -z'

loop_
_atom_site_type_symbol
_atom_site_label
_atom_site_fract_x
_atom_site_fract_y
_atom_site_fract_z
_atom_site_U_iso_or_equiv
_atom_site_adp_type
_atom_site_calc_flag
_atom_site_occupancy
_atom_site_disorder_assembly
_atom_site_disorder_group
Cl Cl1 1.0680(5) 0.6989(5) 0.5627(2) 0.0833(8) Uani d 0.745(10) A 1
O O3 0.7965(9) 1.0649(9) 0.6034(5) 0.0842(18) Uani d 0.745(10) A 1
O O4 0.6067(11) 0.8100(10) 0.5952(5) 0.082(2) Uani d 0.745(10) A 1
C C11 0.9076(7) 0.8971(6) 0.6843(2) 0.0615(11) Uani d 0.745(10) A 1
C C12 1.0545(7) 0.7974(6) 0.6616(3) 0.0650(12) Uani d 0.745(10) A 1
C C13 1.1959(7) 0.7776(5) 0.7195(3) 0.0835(16) Uani d 0.745(10) A 1
H H13 1.294232 0.710907 0.704298 0.100 Uiso calc 0.745(10) A 1
C C14 1.1905(8) 0.8575(5) 0.8000(3) 0.0943(18) Uani d 0.745(10) A 1
H H14 1.285124 0.844228 0.838711 0.113 Uiso calc 0.745(10) A 1
C C15 1.0436(9) 0.9572(6) 0.8227(2) 0.0931(16) Uani d 0.745(10) A 1
H H15 1.039942 1.010634 0.876538 0.112 Uiso calc 0.745(10) A 1
C C16 0.9022(8) 0.9770(6) 0.7648(3) 0.0776(13) Uani d 0.745(10) A 1
H H16 0.803866 1.043720 0.779953 0.093 Uiso calc 0.745(10) A 1
C C17 0.7612(19) 0.9300(14) 0.6263(9) 0.0666(17) Uani d 0.745(10) A 1
Cl Cl1A 1.0723(17) 0.6949(14) 0.5994(9) 0.100(3) Uani d 0.255(10) A 2
O O3A 0.741(3) 1.065(3) 0.6227(13) 0.082(4) Uani d 0.255(10) A 2
O O4A 0.654(3) 0.785(3) 0.5841(13) 0.073(4) Uani d 0.255(10) A 2
C C11A 0.877(2) 0.906(2) 0.7016(7) 0.066(2) Uani d 0.255(10) A 2
C C12A 1.030(2) 0.8078(18) 0.6923(8) 0.069(2) Uani d 0.255(10) A 2
C C13A 1.1458(19) 0.7951(16) 0.7596(10) 0.083(2) Uani d 0.255(10) A 2
H H13A 1.247604 0.729405 0.753378 0.099 Uiso calc 0.255(10) A 2
C C14A 1.110(2) 0.8807(17) 0.8362(8) 0.092(3) Uani d 0.255(10) A 2
H H14A 1.187433 0.872219 0.881231 0.111 Uiso calc 0.255(10) A 2
C C15A 0.958(2) 0.9790(17) 0.8455(7) 0.090(3) Uani d 0.255(10) A 2
H H15A 0.933424 1.036208 0.896755 0.108 Uiso calc 0.255(10) A 2
C C16A 0.841(2) 0.9916(19) 0.7782(8) 0.081(2) Uani d 0.255(10) A 2
H H16A 0.739583 1.057381 0.784426 0.097 Uiso calc 0.255(10) A 2
C C17A 0.735(7) 0.904(5) 0.617(3) 0.067(3) Uani d 0.255(10) A 2
O O1A 0.437(2) 0.1420(17) -0.0678(8) 0.143(4) Uani d 0.437(13) B 2
O O2A 0.725(2) 0.2969(18) -0.0749(8) 0.127(3) Uani d 0.437(13) B 2
N N3A 0.575(2) 0.2519(16) -0.0385(7) 0.105(2) Uani d 0.437(13) B 2
C C1A 0.548(2) 0.5327(19) 0.1991(6) 0.071(2) Uani d 0.437(13) B 2
C C2A 0.713(2) 0.5730(16) 0.1536(7) 0.085(3) Uani d 0.437(13) B 2
H H2 0.820154 0.661738 0.175667 0.102 Uiso calc 0.437(13) B 2
C C3A 0.7186(17) 0.4807(15) 0.0753(7) 0.089(3) Uani d 0.437(13) B 2
H H3 0.829021 0.507621 0.044865 0.107 Uiso calc 0.437(13) B 2
C C4A 0.5589(19) 0.3480(14) 0.0424(5) 0.086(2) Uani d 0.437(13) B 2
C C5A 0.3939(18) 0.3077(15) 0.0878(7) 0.093(2) Uani d 0.437(13) B 2
H H5 0.287089 0.218996 0.065773 0.112 Uiso calc 0.437(13) B 2
C C6A 0.389(2) 0.4001(18) 0.1662(7) 0.089(2) Uani d 0.437(13) B 2
H H6 0.278218 0.373111 0.196576 0.107 Uiso calc 0.437(13) B 2
O O1 0.5473(18) 0.1306(13) -0.0808(7) 0.144(3) Uani d 0.563(13) B 1
O O2 0.836(2) 0.2893(15) -0.0755(6) 0.161(4) Uani d 0.563(13) B 1
N N3 0.675(2) 0.2455(14) -0.0465(6) 0.109(3) Uani d 0.563(13) B 1
C C1 0.5784(18) 0.5063(14) 0.1894(4) 0.070(2) Uani d 0.563(13) B 1
C C2 0.7641(16) 0.5504(13) 0.1562(5) 0.089(3) Uani d 0.563(13) B 1
H H2A 0.866018 0.635336 0.185813 0.107 Uiso calc 0.563(13) B 1
C C3 0.7975(15) 0.4676(12) 0.0787(5) 0.095(2) Uani d 0.563(13) B 1
H H3A 0.921692 0.497043 0.056517 0.114 Uiso calc 0.563(13) B 1
C C4 0.6452(15) 0.3406(11) 0.0345(4) 0.086(2) Uani d 0.563(13) B 1
C C5 0.4595(14) 0.2966(11) 0.0676(5) 0.087(2) Uani d 0.563(13) B 1
H H5A 0.357591 0.211638 0.038029 0.105 Uiso calc 0.563(13) B 1
C C6 0.4261(15) 0.3794(13) 0.1451(5) 0.0822(19) Uani d 0.563(13) B 1
H H6A 0.301914 0.349929 0.167326 0.099 Uiso calc 0.563(13) B 1
N N1 0.5532(4) 0.5957(3) 0.27470(16) 0.0768(8) Uani d 1 . .
N N2 0.5064(4) 0.7717(3) 0.43581(17) 0.0675(7) Uani d 1 . .
H H2B 0.417(4) 0.834(3) 0.4252(17) 0.081 Uiso d 1 . .
H H2C 0.530(5) 0.795(4) 0.4892(11) 0.081 Uiso d 1 . .
C C7 0.3683(5) 0.5526(4) 0.3162(2) 0.0921(11) Uani d 1 . .
H H7A 0.313237 0.433276 0.297924 0.110 Uiso calc 1 . .
H H7B 0.264769 0.614262 0.302794 0.110 Uiso calc 1 . .
C C8 0.4136(5) 0.5935(3) 0.4054(2) 0.0858(10) Uani d 1 . .
H H8A 0.286923 0.568239 0.431384 0.103 Uiso calc 1 . .
H H8B 0.506956 0.523703 0.419185 0.103 Uiso calc 1 . .
C C9 0.6955(5) 0.8126(4) 0.3947(2) 0.0899(11) Uani d 1 . .
H H9A 0.796744 0.749561 0.408843 0.108 Uiso calc 1 . .
H H9B 0.752465 0.931538 0.412976 0.108 Uiso calc 1 . .
C C10 0.6532(6) 0.7714(4) 0.3053(2) 0.0929(11) Uani d 1 . .
H H10A 0.565368 0.844595 0.290746 0.111 Uiso calc 1 . .
H H10B 0.781839 0.792344 0.279945 0.111 Uiso calc 1 . .

loop_
_atom_site_aniso_label
_atom_site_aniso_U_11
_atom_site_aniso_U_22
_atom_site_aniso_U_33
_atom_site_aniso_U_12
_atom_site_aniso_U_13
_atom_site_aniso_U_23
Cl1 0.0608(8) 0.0760(9) 0.0980(18) 0.0096(6) 0.0027(12) -0.0109(13)
O3 0.056(3) 0.069(2) 0.139(4) 0.019(2) 0.014(3) 0.041(3)
O4 0.048(3) 0.077(3) 0.115(4) 0.000(2) 0.000(3) 0.018(2)
C11 0.053(2) 0.0330(18) 0.092(3) -0.0025(16) 0.002(2) 0.0088(19)
C12 0.058(2) 0.0400(19) 0.088(3) 0.0002(16) -0.009(2) 0.003(2)
C13 0.087(3) 0.050(2) 0.108(4) 0.015(2) -0.016(3) 0.007(3)
C14 0.110(4) 0.069(3) 0.096(4) 0.012(3) -0.029(3) 0.009(3)
C15 0.107(4) 0.064(3) 0.097(3) 0.002(3) -0.004(3) 0.004(2)
C16 0.077(3) 0.049(2) 0.101(3) 0.007(2) 0.009(2) 0.009(2)
C17 0.047(4) 0.048(4) 0.101(4) 0.007(3) 0.010(3) 0.009(3)
Cl1A 0.071(3) 0.079(3) 0.140(6) 0.017(2) 0.020(5) -0.004(5)
O3A 0.064(8) 0.063(5) 0.128(9) 0.024(6) 0.017(7) 0.030(6)
O4A 0.048(8) 0.062(6) 0.104(7) 0.005(6) 0.004(6) 0.014(5)
C11A 0.057(4) 0.038(4) 0.099(4) 0.005(3) 0.001(4) 0.009(4)
C12A 0.063(4) 0.039(4) 0.098(4) 0.004(3) -0.007(4) 0.009(4)
C13A 0.085(4) 0.054(4) 0.103(5) 0.011(4) -0.015(4) 0.010(4)
C14A 0.096(5) 0.068(5) 0.105(5) 0.009(5) -0.010(5) 0.009(5)
C15A 0.089(6) 0.066(5) 0.106(5) 0.001(4) 0.000(5) 0.011(5)
C16A 0.080(5) 0.054(4) 0.101(4) 0.001(4) 0.002(4) 0.008(4)
C17A 0.051(5) 0.047(5) 0.102(5) 0.011(4) 0.006(4) 0.015(5)
O1A 0.145(8) 0.134(6) 0.107(6) -0.007(6) -0.031(6) -0.035(5)
O2A 0.135(7) 0.122(6) 0.103(6) 0.019(6) 0.005(6) -0.019(5)
N3A 0.117(5) 0.090(4) 0.089(4) 0.007(5) -0.014(4) -0.007(3)
C1A 0.090(5) 0.033(4) 0.080(4) 0.002(4) -0.014(3) -0.001(3)
C2A 0.095(5) 0.053(4) 0.091(4) -0.005(4) -0.014(4) -0.001(3)
C3A 0.094(5) 0.072(4) 0.087(4) -0.001(4) -0.010(4) 0.004(3)
C4A 0.104(5) 0.068(3) 0.074(3) 0.001(4) -0.018(4) -0.001(3)
C5A 0.112(5) 0.071(4) 0.077(5) -0.009(4) -0.017(4) 0.000(4)
C6A 0.107(5) 0.063(4) 0.079(5) -0.006(4) -0.017(4) -0.001(4)
O1 0.146(7) 0.123(4) 0.116(5) -0.016(5) -0.006(5) -0.043(4)
O2 0.144(7) 0.150(5) 0.140(5) -0.011(6) 0.036(5) -0.051(4)
N3 0.125(6) 0.090(4) 0.088(4) -0.008(5) -0.003(4) -0.008(3)
C1 0.090(4) 0.033(3) 0.082(3) 0.007(3) -0.017(3) 0.006(3)
C2 0.099(5) 0.059(4) 0.092(3) -0.004(4) -0.003(3) -0.004(3)
C3 0.103(5) 0.074(3) 0.090(3) -0.005(4) -0.005(4) -0.002(3)
C4 0.105(5) 0.068(3) 0.076(3) 0.004(4) -0.012(3) 0.004(2)
C5 0.108(5) 0.068(3) 0.069(4) -0.010(3) -0.015(3) 0.002(3)
C6 0.101(4) 0.058(3) 0.070(4) -0.011(3) -0.012(3) -0.001(3)
N1 0.0767(17) 0.0420(12) 0.099(2) -0.0114(11) -0.0042(15) 0.0076(13)
N2 0.0543(15) 0.0425(12) 0.103(2) 0.0079(10) 0.0018(15) 0.0101(14)
C7 0.079(2) 0.0508(17) 0.127(3) -0.0174(16) -0.006(2) 0.0043(19)
C8 0.086(2) 0.0425(16) 0.121(3) -0.0017(15) 0.014(2) 0.0099(17)
C9 0.061(2) 0.074(2) 0.111(3) -0.0155(16) 0.0106(19) -0.0102(19)
C10 0.096(3) 0.0543(18) 0.105(3) -0.0236(17) 0.011(2) -0.0043(18)

loop_
_atom_type_symbol
_atom_type_description
_atom_type_scat_dispersion_real
_atom_type_scat_dispersion_imag
_atom_type_scat_source
C C 0.0033 0.0016 'International Tables Vol C Tables 4.2.6.8 and 6.1.1.4'
H H 0.0000 0.0000 'International Tables Vol C Tables 4.2.6.8 and 6.1.1.4'
N N 0.0061 0.0033 'International Tables Vol C Tables 4.2.6.8 and 6.1.1.4'
O O 0.0106 0.0060 'International Tables Vol C Tables 4.2.6.8 and 6.1.1.4'
Cl Cl 0.1484 0.1585 'International Tables Vol C Tables 4.2.6.8 and 6.1.1.4'

loop_
_geom_angle_atom_site_label_1
_geom_angle_atom_site_label_2
_geom_angle_atom_site_label_3
_geom_angle_site_symmetry_1
_geom_angle_site_symmetry_3
_geom_angle
_geom_angle_publ_flag
C12 Cl1 H8A . 2_666 92.6(2) ?
C12 C11 C16 . . 120.0 ?
C12 C11 C17 . . 122.9(6) ?
C16 C11 C17 . . 117.0(6) ?
C11 C12 C13 . . 120.0 ?
C11 C12 Cl1 . . 121.34(18) ?
C13 C12 Cl1 . . 118.66(18) ?
C14 C13 C12 . . 120.0 ?
C14 C13 H13 . . 120.0 ?
C12 C13 H13 . . 120.0 ?
C13 C14 C15 . . 120.0 ?
C13 C14 H14 . . 120.0 ?
C15 C14 H14 . . 120.0 ?
C14 C15 C16 . . 120.0 ?
C14 C15 H15 . . 120.0 ?
C16 C15 H15 . . 120.0 ?
C15 C16 C11 . . 120.0 ?
C15 C16 H16 . . 120.0 ?
C11 C16 H16 . . 120.0 ?
O3 C17 O4 . . 122.2(12) ?
O3 C17 C11 . . 119.3(7) ?
O4 C17 C11 . . 118.2(10) ?
C12A C11A C16A . . 120.0 ?
C12A C11A C17A . . 116.6(17) ?
C16A C11A C17A . . 123.3(17) ?
C11A C12A C13A . . 120.0 ?
C11A C12A Cl1A . . 121.3(4) ?
C13A C12A Cl1A . . 118.7(4) ?
C14A C13A C12A . . 120.0 ?
C14A C13A H13A . . 120.0 ?
C12A C13A H13A . . 120.0 ?
C13A C14A C15A . . 120.0 ?
C13A C14A H14A . . 120.0 ?
C15A C14A H14A . . 120.0 ?
C16A C15A C14A . . 120.0 ?
C16A C15A H15A . . 120.0 ?
C14A C15A H15A . . 120.0 ?
C15A C16A C11A . . 120.0 ?
C15A C16A H16A . . 120.0 ?
C11A C16A H16A . . 120.0 ?
O4A C17A O3A . . 140(4) ?
O4A C17A C11A . . 118(4) ?
O3A C17A C11A . . 101(2) ?
O1A N3A O2A . . 123.5(11) ?
O1A N3A C4A . . 118.5(10) ?
O2A N3A C4A . . 117.8(10) ?
N1 C1A C2A . . 121.6(9) ?
N1 C1A C6A . . 117.4(9) ?
C2A C1A C6A . . 120.0 ?
C1A C2A C3A . . 120.0 ?
C1A C2A H2 . . 120.0 ?
C3A C2A H2 . . 120.0 ?
C4A C3A C2A . . 120.0 ?
C4A C3A H3 . . 120.0 ?
C2A C3A H3 . . 120.0 ?
C3A C4A C5A . . 120.0 ?
C3A C4A N3A . . 118.0(6) ?
C5A C4A N3A . . 122.0(6) ?
C6A C5A C4A . . 120.0 ?
C6A C5A H5 . . 120.0 ?
C4A C5A H5 . . 120.0 ?
C5A C6A C1A . . 120.0 ?
C5A C6A H6 . . 120.0 ?
C1A C6A H6 . . 120.0 ?
O1 N3 O2 . . 122.6(9) ?
O1 N3 C4 . . 120.6(8) ?
O2 N3 C4 . . 116.9(7) ?
C2 C1 C6 . . 120.0 ?
C2 C1 N1 . . 117.8(6) ?
C6 C1 N1 . . 122.1(6) ?
C1 C2 C3 . . 120.0 ?
C1 C2 H2A . . 120.0 ?
C3 C2 H2A . . 120.0 ?
C4 C3 C2 . . 120.0 ?
C4 C3 H3A . . 120.0 ?
C2 C3 H3A . . 120.0 ?
C3 C4 C5 . . 120.0 ?
C3 C4 N3 . . 122.1(5) ?
C5 C4 N3 . . 117.9(5) ?
C4 C5 C6 . . 120.0 ?
C4 C5 H5A . . 120.0 ?
C6 C5 H5A . . 120.0 ?
C5 C6 C1 . . 120.0 ?
C5 C6 H6A . . 120.0 ?
C1 C6 H6A . . 120.0 ?
C1A N1 C7 . . 117.5(7) ?
C1A N1 C10 . . 118.6(7) ?
C7 N1 C10 . . 111.7(3) ?
C7 N1 C1 . . 121.9(5) ?
C10 N1 C1 . . 120.3(5) ?
C8 N2 C9 . . 109.7(2) ?
C8 N2 H2B . . 108(2) ?
C9 N2 H2B . . 109.3(19) ?
C8 N2 H2C . . 111(2) ?
C9 N2 H2C . . 112(2) ?
H2B N2 H2C . . 107(3) ?
N1 C7 C8 . . 111.2(3) ?
N1 C7 H7A . . 109.4 ?
C8 C7 H7A . . 109.4 ?
N1 C7 H7B . . 109.4 ?
C8 C7 H7B . . 109.4 ?
H7A C7 H7B . . 108.0 ?
N2 C8 C7 . . 111.6(3) ?
N2 C8 H8A . . 109.3 ?
C7 C8 H8A . . 109.3 ?
N2 C8 H8B . . 109.3 ?
C7 C8 H8B . . 109.3 ?
H8A C8 H8B . . 108.0 ?
N2 C9 C10 . . 111.3(3) ?
N2 C9 H9A . . 109.4 ?
C10 C9 H9A . . 109.4 ?
N2 C9 H9B . . 109.4 ?
C10 C9 H9B . . 109.4 ?
H9A C9 H9B . . 108.0 ?
N1 C10 C9 . . 111.9(3) ?
N1 C10 H10A . . 109.2 ?
C9 C10 H10A . . 109.2 ?
N1 C10 H10B . . 109.2 ?
C9 C10 H10B . . 109.2 ?
H10A C10 H10B . . 107.9 ?

loop_
_geom_bond_atom_site_label_1
_geom_bond_atom_site_label_2
_geom_bond_site_symmetry_2
_geom_bond_distance
_geom_bond_publ_flag
Cl1 C12 . 1.715(3) ?
Cl1 H8A 2_666 2.953(5) ?
O3 C17 . 1.247(14) ?
O4 C17 . 1.304(10) ?
C11 C12 . 1.3900 ?
C11 C16 . 1.3900 ?
C11 C17 . 1.458(15) ?
C12 C13 . 1.3900 ?
C13 C14 . 1.3900 ?
C13 H13 . 0.9300 ?
C14 C15 . 1.3900 ?
C14 H14 . 0.9300 ?
C15 C16 . 1.3900 ?
C15 H15 . 0.9300 ?
C16 H16 . 0.9300 ?
Cl1A C12A . 1.711(4) ?
O3A C17A . 1.31(4) ?
O4A C17A . 1.06(4) ?
C11A C12A . 1.3900 ?
C11A C16A . 1.3900 ?
C11A C17A . 1.68(4) ?
C12A C13A . 1.3900 ?
C13A C14A . 1.3900 ?
C13A H13A . 0.9300 ?
C14A C15A . 1.3900 ?
C14A H14A . 0.9300 ?
C15A C16A . 1.3900 ?
C15A H15A . 0.9300 ?
C16A H16A . 0.9300 ?
O1A N3A . 1.182(10) ?
O2A N3A . 1.235(12) ?
N3A C4A . 1.448(9) ?
C1A N1 . 1.275(9) ?
C1A C2A . 1.3900 ?
C1A C6A . 1.3900 ?
C2A C3A . 1.3900 ?
C2A H2 . 0.9300 ?
C3A C4A . 1.3900 ?
C3A H3 . 0.9300 ?
C4A C5A . 1.3900 ?
C5A C6A . 1.3900 ?
C5A H5 . 0.9300 ?
C6A H6 . 0.9300 ?
O1 N3 . 1.189(9) ?
O2 N3 . 1.216(10) ?
N3 C4 . 1.468(8) ?
C1 C2 . 1.3900 ?
C1 C6 . 1.3900 ?
C1 N1 . 1.507(7) ?
C2 C3 . 1.3900 ?
C2 H2A . 0.9300 ?
C3 C4 . 1.3900 ?
C3 H3A . 0.9300 ?
C4 C5 . 1.3900 ?
C5 C6 . 1.3900 ?
C5 H5A . 0.9300 ?
C6 H6A . 0.9300 ?
N1 C7 . 1.459(4) ?
N1 C10 . 1.464(3) ?
N2 C8 . 1.469(3) ?
N2 C9 . 1.474(4) ?
N2 H2B . 0.882(17) ?
N2 H2C . 0.889(17) ?
C7 C8 . 1.488(5) ?
C7 H7A . 0.9700 ?
C7 H7B . 0.9700 ?
C8 H8A . 0.9700 ?
C8 H8B . 0.9700 ?
C9 C10 . 1.490(5) ?
C9 H9A . 0.9700 ?
C9 H9B . 0.9700 ?
C10 H10A . 0.9700 ?
C10 H10B . 0.9700 ?

loop_
_geom_hbond_atom_site_label_D
_geom_hbond_atom_site_label_H
_geom_hbond_atom_site_label_A
_geom_hbond_site_symmetry_A
_geom_hbond_distance_DH
_geom_hbond_distance_HA
_geom_hbond_distance_DA
_geom_hbond_angle_DHA
_geom_hbond_publ_flag
C3 H3A O2 2_765 0.93 2.13 2.880(15) 136.7 yes
N2 H2B O3 2_676 0.882(17) 1.864(19) 2.740(6) 172(3) yes
N2 H2B O3A 2_676 0.882(17) 1.73(2) 2.590(13) 164(3) yes
N2 H2C O4 . 0.889(17) 1.83(2) 2.705(8) 169(3) yes
N2 H2C O4A . 0.889(17) 1.81(3) 2.644(19) 156(3) yes
C8 H8A Cl1 1_455 0.97 2.82 3.629(5) 141.8 yes
C8 H8A Cl1 2_666 0.97 2.95 3.780(5) 143.9 yes
C8 H8A Cl1A 2_666 0.97 2.88 3.643(12) 136.1 yes
C8 H8B O4A 2_666 0.97 2.58 3.13(2) 116.2 yes
C10 H10A O3A 2_676 0.97 2.65 3.285(19) 123.1 yes

loop_
_geom_torsion_atom_site_label_1
_geom_torsion_atom_site_label_2
_geom_torsion_atom_site_label_3
_geom_torsion_atom_site_label_4
_geom_torsion_site_symmetry_1
_geom_torsion_site_symmetry_2
_geom_torsion_site_symmetry_3
_geom_torsion_site_symmetry_4
_geom_torsion
_geom_torsion_publ_flag
C16 C11 C12 C13 . . . . 0.0 ?
C17 C11 C12 C13 . . . . 177.0(7) ?
C16 C11 C12 Cl1 . . . . -179.2(4) ?
C17 C11 C12 Cl1 . . . . -2.3(6) ?
H8A Cl1 C12 C11 2_666 . . . -77.7 ?
H8A Cl1 C12 C13 2_666 . . . 103.1 ?
C11 C12 C13 C14 . . . . 0.0 ?
Cl1 C12 C13 C14 . . . . 179.2(4) ?
C12 C13 C14 C15 . . . . 0.0 ?
C13 C14 C15 C16 . . . . 0.0 ?
C14 C15 C16 C11 . . . . 0.0 ?
C12 C11 C16 C15 . . . . 0.0 ?
C17 C11 C16 C15 . . . . -177.1(6) ?
C12 C11 C17 O3 . . . . -99.0(12) ?
C16 C11 C17 O3 . . . . 78.0(14) ?
C12 C11 C17 O4 . . . . 75.1(13) ?
C16 C11 C17 O4 . . . . -107.8(11) ?
C16A C11A C12A C13A . . . . 0.0 ?
C17A C11A C12A C13A . . . . -176.2(19) ?
C16A C11A C12A Cl1A . . . . 177.7(12) ?
C17A C11A C12A Cl1A . . . . 1.5(19) ?
C11A C12A C13A C14A . . . . 0.0 ?
Cl1A C12A C13A C14A . . . . -177.7(12) ?
C12A C13A C14A C15A . . . . 0.0 ?
C13A C14A C15A C16A . . . . 0.0 ?
C14A C15A C16A C11A . . . . 0.0 ?
C12A C11A C16A C15A . . . . 0.0 ?
C17A C11A C16A C15A . . . . 176(2) ?
C12A C11A C17A O4A . . . . 57(5) ?
C16A C11A C17A O4A . . . . -119(4) ?
C12A C11A C17A O3A . . . . -132(2) ?
C16A C11A C17A O3A . . . . 52(3) ?
N1 C1A C2A C3A . . . . 168.6(14) ?
C6A C1A C2A C3A . . . . 0.0 ?
C1A C2A C3A C4A . . . . 0.0 ?
C2A C3A C4A C5A . . . . 0.0 ?
C2A C3A C4A N3A . . . . -178.0(10) ?
O1A N3A C4A C3A . . . . -177.9(12) ?
O2A N3A C4A C3A . . . . -2.6(14) ?
O1A N3A C4A C5A . . . . 4.2(16) ?
O2A N3A C4A C5A . . . . 179.5(10) ?
C3A C4A C5A C6A . . . . 0.0 ?
N3A C4A C5A C6A . . . . 177.9(10) ?
C4A C5A C6A C1A . . . . 0.0 ?
N1 C1A C6A C5A . . . . -169.0(13) ?
C2A C1A C6A C5A . . . . 0.0 ?
C6 C1 C2 C3 . . . . 0.0 ?
N1 C1 C2 C3 . . . . 177.8(9) ?
C1 C2 C3 C4 . . . . 0.0 ?
C2 C3 C4 C5 . . . . 0.0 ?
C2 C3 C4 N3 . . . . -177.9(8) ?
O1 N3 C4 C3 . . . . 175.2(11) ?
O2 N3 C4 C3 . . . . -4.2(14) ?
O1 N3 C4 C5 . . . . -2.8(15) ?
O2 N3 C4 C5 . . . . 177.8(10) ?
C3 C4 C5 C6 . . . . 0.0 ?
N3 C4 C5 C6 . . . . 178.0(8) ?
C4 C5 C6 C1 . . . . 0.0 ?
C2 C1 C6 C5 . . . . 0.0 ?
N1 C1 C6 C5 . . . . -177.7(9) ?
C2A C1A N1 C7 . . . . 176.8(6) ?
C6A C1A N1 C7 . . . . -14.3(11) ?
C2A C1A N1 C10 . . . . 37.6(12) ?
C6A C1A N1 C10 . . . . -153.6(5) ?
C2 C1 N1 C7 . . . . -176.9(4) ?
C6 C1 N1 C7 . . . . 0.9(9) ?
C2 C1 N1 C10 . . . . 32.7(8) ?
C6 C1 N1 C10 . . . . -149.5(5) ?
C1A N1 C7 C8 . . . . 164.1(9) ?
C10 N1 C7 C8 . . . . -54.0(4) ?
C1 N1 C7 C8 . . . . 153.4(6) ?
C9 N2 C8 C7 . . . . -57.1(4) ?
N1 C7 C8 N2 . . . . 56.4(4) ?
C8 N2 C9 C10 . . . . 56.2(4) ?
C1A N1 C10 C9 . . . . -164.9(9) ?
C7 N1 C10 C9 . . . . 53.6(4) ?
C1 N1 C10 C9 . . . . -153.2(6) ?
N2 C9 C10 N1 . . . . -55.0(4) ?
